data_2010053
loop_
_publ_author_name
'Wong, W.-T.'
'Lau, T.-C.'

_publ_section_title
;
 <i>trans</i>-Dichlorotetrapyridineruthenium(II)
;
_journal_issue 9
_journal_name_full 'Acta Crystallographica Section C'
_journal_page_first 1406
_journal_page_last 1407
_journal_paper_doi 10.1107/S0108270194002088
_journal_volume 50
_journal_year 1994
_chemical_formula_moiety 'C20 H20 Cl2 N4 Ru1'
_chemical_formula_sum 'C20 H20 Cl2 N4 Ru'
_chemical_formula_weight 488.38
_symmetry_cell_setting tetragonal
_symmetry_space_group_name_Hall '-I 4bd 2c'
_symmetry_space_group_name_H-M 'I 41/a c d'
_atom_type_scat_source IntTabIV
_cell_angle_alpha 90.
_cell_angle_beta 90.
_cell_angle_gamma 90.
_cell_formula_units_Z 8
_cell_length_a 15.701(2)
_cell_length_b 15.701(2)
_cell_length_c 16.987(2)
_cell_measurement_reflns_used 25
_cell_measurement_temperature 293
_cell_measurement_theta_max 13
_cell_measurement_theta_min 10
_cell_volume 4187.7(9)
_diffrn_measurement_device 'Enraf-Nonius CAD-4'
_diffrn_measurement_method \w-2\q
_diffrn_radiation_type MoK\a
_diffrn_radiation_wavelength 0.71073
_diffrn_reflns_av_R_equivalents 0.022
_diffrn_reflns_limit_h_max 19
_diffrn_reflns_limit_h_min 0
_diffrn_reflns_limit_k_max 19
_diffrn_reflns_limit_k_min 0
_diffrn_reflns_limit_l_max 20
_diffrn_reflns_limit_l_min 0
_diffrn_reflns_number 2293
_diffrn_reflns_theta_max 26
_diffrn_standards_decay_% .0
_diffrn_standards_interval_time 120
_diffrn_standards_number 3
_exptl_absorpt_coefficient_mu 1.0
_exptl_absorpt_correction_T_max 0.999
_exptl_absorpt_correction_T_min 0.810
_exptl_absorpt_correction_type empirical
_exptl_crystal_colour 'orange red'
_exptl_crystal_density_diffrn 1.550
_exptl_crystal_description blocks
_exptl_crystal_size_max 0.22
_exptl_crystal_size_mid 0.12
_exptl_crystal_size_min 0.12
_refine_diff_density_max 0.29
_refine_diff_density_min -0.31
_refine_ls_goodness_of_fit_obs 1.119
_refine_ls_hydrogen_treatment noref
_refine_ls_number_parameters 63
_refine_ls_number_reflns 650
_refine_ls_R_factor_obs 0.029
_refine_ls_shift/esd_max 0.01
_refine_ls_structure_factor_coef F
_refine_ls_weighting_details 'w = 4F~o~^2^/[\s^2^(F~o~^2^) + (0.04F~o~^2^)^2^]'
_refine_ls_weighting_scheme calc
_refine_ls_wR_factor_obs 0.036
_reflns_number_observed 650
_reflns_number_total 1208
_reflns_observed_criterion F~o~>3\s(F~o~)
_cod_data_source_file mu1092.cif
_cod_data_source_block mu1092_structure_1_of_1
_cod_depositor_comments
;
The following automatic conversions were performed:

'_refine_ls_weighting_scheme' value '4F~o~^2^/[\s^2^(F~o~^2^) +
(0.04F~o~^2^)^2^]' was changed to 'calc'. New tag
'_refine_ls_weighting_details' was created. The value of the new tag
was set to 'w = 4F~o~^2^/[\s^2^(F~o~^2^) + (0.04F~o~^2^)^2^]'.

Automatic conversion script
Id: cif_fix_values 3143 2015-03-26 13:38:13Z robertas 
;
_cod_original_cell_volume 4187.7(8)
_cod_original_formula_sum 'C20 H20 Cl2 N4 Ru1'
_cod_database_code 2010053

loop_
_atom_site_label
_atom_site_fract_x
_atom_site_fract_y
_atom_site_fract_z
Ru .0 .250 .125
Cl1 .10837(5) .35837 .125
N1 .0659(2) .1833(2) .21150(10)
C1 .0251(2) .1456(2) .2720(2)
C2 .0676(2) .1013(3) .3299(2)
C3 .1541(3) .0942(3) .3267(2)
C4 .1964(2) .1316(2) .2653(2)
C5 .1507(2) .1753(2) .2093(2)
H1 -.0352 .1497 .2747
H2 .0367 .0757 .3719
H3 .1843 .0640 .3662
H4 .2566 .1274 .2613
H5 .1807 .2009 .1668

loop_
_geom_angle_atom_site_label_1
_geom_angle_atom_site_label_2
_geom_angle_atom_site_label_3
_geom_angle
_geom_angle_publ_flag
Cl1 Ru N1 90.23(8) yes
Ru N1 C1 121.5(2) yes
Ru N1 C5 121.5(3) yes
C1 N1 C5 116.9(3) yes
N1 C1 C2 122.5(3) yes
C1 C2 C3 119.7(3) yes
C2 C3 C4 118.6(3) yes
C3 C4 C5 119.2(3) yes
N1 C5 C4 123.2(3) yes

loop_
_geom_bond_atom_site_label_1
_geom_bond_atom_site_label_2
_geom_bond_distance
_geom_bond_publ_flag
Ru Cl1 2.4054(6) yes
Ru N1 2.079(2) yes
N1 C1 1.347(5) yes
N1 C5 1.337(4) yes
C1 C2 1.376(5) yes
C2 C3 1.363(5) yes
C3 C4 1.369(5) yes
C4 C5 1.373(5) yes
